data_2310986
loop_
_publ_author_name
'Toman, K.'

_publ_section_title
;
 The structure of Ni2 Si
;
_journal_name_full 'Acta Crystallographica (1,1948-23,1967)'
_journal_page_first 329
_journal_page_last 331
_journal_volume 5
_journal_year 1952
_chemical_formula_sum 'Ni2 Si'
_space_group_IT_number 194
_symmetry_space_group_name_Hall '-P 6c 2c'
_symmetry_space_group_name_H-M 'P 63/m m c'
_cell_angle_alpha 90
_cell_angle_beta 90
_cell_angle_gamma 120
_cell_formula_units_Z 2
_cell_length_a 3.805
_cell_length_b 3.805
_cell_length_c 4.89
_cell_volume 61.312
_citation_journal_id_ASTM ACCRA9
_cod_data_source_file Toman_ACCRA9_1952_164.cif
_cod_data_source_block Ni2Si1
_cod_original_cell_volume 61.31247
_cod_original_formula_sum 'Ni2 Si1'
_cod_database_code 2310986

loop_
_symmetry_equiv_pos_as_xyz
x,y,z
x-y,x,z+1/2
-y,x-y,z
-x,-y,z+1/2
-x+y,-x,z
y,-x+y,z+1/2
-y,-x,-z+1/2
x-y,-y,-z
x,x-y,-z+1/2
y,x,-z
-x+y,y,-z+1/2
-x,-x+y,-z
-x,-y,-z
-x+y,-x,-z-1/2
y,-x+y,-z
x,y,-z-1/2
x-y,x,-z
-y,x-y,-z-1/2
y,x,z-1/2
-x+y,y,z
-x,-x+y,z-1/2
-y,-x,z
x-y,-y,z-1/2
x,x-y,z

loop_
_atom_site_label
_atom_site_type_symbol
_atom_site_fract_x
_atom_site_fract_y
_atom_site_fract_z
_atom_site_occupancy
_atom_site_U_iso_or_equiv
Si1 Si-4 0.3333 0.6667 0.75 1 0.0
Ni1 Ni+2 0 0 0 1 0.0
Ni2 Ni+2 0.3333 0.6667 0.25 1 0.0
